data_7008890
loop_
_publ_author_name
'Pavlishchuk, Vitaly V.'
'Kolotilov, Sergey V.'
'Addison, Anthony W.'
'Butcher, Raymond J.'
'Sinn, Ekkehard'

_publ_section_title
;
 Nickel(II) complexes with dithiadiiminoamine and
 dithiabis(thiosemicarbazone) ligands&#x200A;&#x2020;
;
_journal_issue 3
_journal_name_full 'Journal of the Chemical Society, Dalton Transactions'
_journal_page_first 335
_journal_paper_doi 10.1039/a906294g
_journal_year 2000
_chemical_formula_sum 'C13 H25 Cl2 N3.5 Ni O9 S2'
_chemical_formula_weight 568.08
_space_group_IT_number 15
_symmetry_cell_setting monoclinic
_symmetry_Int_Tables_number 15
_symmetry_space_group_name_Hall '-C 2yc'
_symmetry_space_group_name_H-M 'C 1 2/c 1'
_cell_angle_alpha 90
_cell_angle_beta 117.363(2)
_cell_angle_gamma 90
_cell_formula_units_Z 8
_cell_length_a 22.046(9)
_cell_length_b 11.339(4)
_cell_length_c 21.319(9)
_cell_measurement_reflns_used 25
_cell_measurement_temperature 291.2
_cell_measurement_theta_max 13.4
_cell_measurement_theta_min 4.8
_cell_volume 4733(3)
_computing_cell_refinement 'MSC/AFC Diffractometer Control'
_computing_data_collection 'MSC/AFC Diffractometer Control'
_computing_data_reduction teXsan
_computing_publication_material 'teXsan for Windows (MSC, 1997)'
_computing_structure_refinement teXsan
_diffrn_ambient_temperature 291.2
_diffrn_measurement_device 'Rigaku AFC6S '
_diffrn_measurement_method \w-2\q
_diffrn_orient_matrix_UB_11 0.03122
_diffrn_orient_matrix_UB_12 -0.00724
_diffrn_orient_matrix_UB_13 -0.02209
_diffrn_orient_matrix_UB_21 0.02783
_diffrn_orient_matrix_UB_22 0.06749
_diffrn_orient_matrix_UB_23 0.02934
_diffrn_orient_matrix_UB_31 0.02932
_diffrn_orient_matrix_UB_32 -0.05631
_diffrn_orient_matrix_UB_33 0.03796
_diffrn_radiation_detector 'scintillation counter'
_diffrn_radiation_monochromator graphite
_diffrn_radiation_source 'X-ray tube'
_diffrn_radiation_type 'Mo K\a'
_diffrn_radiation_wavelength 0.7107
_diffrn_reflns_av_R_equivalents 0.11836
_diffrn_reflns_limit_h_max -100
_diffrn_reflns_limit_h_min 100
_diffrn_reflns_limit_k_max -100
_diffrn_reflns_limit_k_min 100
_diffrn_reflns_limit_l_max -100
_diffrn_reflns_limit_l_min 100
_diffrn_reflns_number 5063
_diffrn_reflns_reduction_process 'Lp corrections applied'
_diffrn_reflns_theta_max 27.70
_diffrn_reflns_theta_min 0.00
_diffrn_standards_decay_% -2.00
_diffrn_standards_interval_count 150
_diffrn_standards_number 3
_exptl_absorpt_coefficient_mu 1.270
_exptl_absorpt_correction_type none
_exptl_crystal_colour purple
_exptl_crystal_density_diffrn 1.594
_exptl_crystal_density_meas ?
_exptl_crystal_description rhombic
_exptl_crystal_F_000 2348.00
_exptl_crystal_size_max 0.50
_exptl_crystal_size_mid 0.50
_exptl_crystal_size_min 0.25
_refine_diff_density_max 0.00
_refine_diff_density_min -0.64
_refine_ls_extinction_method none
_refine_ls_goodness_of_fit_ref 2.237
_refine_ls_hydrogen_treatment noref
_refine_ls_matrix_type full
_refine_ls_number_constraints 0
_refine_ls_number_parameters 263
_refine_ls_number_reflns 1584
_refine_ls_number_restraints 0
_refine_ls_R_factor_gt 0.0924
_refine_ls_shift/su_max 0.0244
_refine_ls_shift/su_mean 0.0000
_refine_ls_structure_factor_coef F
_refine_ls_weighting_details 'w = 1/[\s^2^(Fo) + 0.00002|Fo|^2^]'
_refine_ls_weighting_scheme sigma
_refine_ls_wR_factor_ref 0.0650
_reflns_number_gt 1584
_reflns_number_total 4928
_reflns_threshold_expression I>1.70\s(I)
_cod_data_source_file a906294g.txt
_cod_data_source_block 4
_cod_original_sg_symbol_H-M 'C 2/c      '
_cod_original_formula_sum 'C13 H25 Cl2 N3.50 O9 Ni S2 '
_cod_database_code 7008890

loop_
_symmetry_equiv_pos_as_xyz
'   +x,   +y,   +z'
'   -x,   +y,1/2-z'
'   -x,   -y,   -z'
'   +x,   -y,1/2+z'
'1/2+x,1/2+y,   +z'
1/2-x,1/2+y,1/2-z
'1/2-x,1/2-y,   -z'
1/2+x,1/2-y,1/2+z

loop_
_atom_site_label
_atom_site_fract_x
_atom_site_fract_y
_atom_site_fract_z
_atom_site_U_iso_or_equiv
_atom_site_occupancy
_atom_site_refinement_flags
_atom_site_adp_type
_atom_site_calc_flag
_atom_site_calc_attached_atom
Ni(0) 0.1186(1) 0.1901(2) 0.5903(1) 0.0455(7) 1.000 . Uani d ?
Cl(1) 0.3751(3) 0.5332(5) 0.6002(3) 0.080(2) 1.000 . Uani d ?
Cl(2) 0.1219(3) 0.6034(5) 0.6615(3) 0.079(2) 1.000 . Uani d ?
S(1) 0.0807(3) -0.0102(4) 0.5909(2) 0.060(2) 1.000 . Uani d ?
S(2) 0.1511(3) 0.2130(4) 0.7128(2) 0.058(2) 1.000 . Uani d ?
O(1) 0.0240(7) 0.2682(9) 0.5712(6) 0.065(5) 1.000 . Uani d ?
O(11) 0.4136(7) 0.559(1) 0.5670(7) 0.097(6) 1.000 . Uani d ?
O(13) 0.427(2) 0.513(3) 0.672(2) 0.10(1) 0.500 S Uiso d ?
O(12) 0.308(2) 0.593(3) 0.566(2) 0.10(1) 0.500 S Uiso d ?
O(14) 0.348(2) 0.411(3) 0.578(2) 0.10(1) 0.440 S Uiso d ?
O(15) 0.395(2) 0.420(3) 0.634(2) 0.10(1) 0.420 S Uiso d ?
O(16) 0.417(2) 0.602(3) 0.664(2) 0.10(1) 0.410 S Uiso d ?
O(17) 0.341(2) 0.631(3) 0.611(2) 0.10(1) 0.370 S Uiso d ?
O(18) 0.309(2) 0.489(4) 0.548(2) 0.10(1) 0.360 S Uiso d ?
O(21) 0.153(1) 0.502(2) 0.701(1) 0.140(7) 0.910 S Uiso d ?
O(22) 0.151(1) 0.614(2) 0.619(1) 0.139(8) 0.790 S Uiso d ?
O(23) 0.165(2) 0.687(3) 0.710(1) 0.14(1) 0.620 S Uiso d ?
O(24) 0.096(2) 0.695(3) 0.683(2) 0.14(1) 0.490 S Uiso d ?
O(25) 0.058(2) 0.558(4) 0.604(2) 0.15(2) 0.460 S Uiso d ?
O(26) 0.050(4) 0.631(6) 0.646(4) 0.15(2) 0.290 S Uiso d ?
O(27) 0.083(4) 0.500(7) 0.661(4) 0.14(2) 0.240 S Uiso d ?
O(28) 0.070(5) 0.649(9) 0.589(5) 0.16(3) 0.200 S Uiso d ?
N(1) 0.2099(7) 0.109(1) 0.6125(7) 0.049(5) 1.000 . Uani d ?
N(2) 0.1731(9) 0.341(1) 0.5952(8) 0.067(6) 1.000 . Uani d ?
N(3) 0.0709(7) 0.207(1) 0.4825(6) 0.055(5) 1.000 . Uani d ?
N(4) 0.5000 0.036(3) 0.7500 0.18(2) 0.500 S Uiso d ?
C(1) 0.012(1) 0.289(2) 0.619(1) 0.061(7) 1.000 . Uani d ?
C(2) 0.064(1) 0.261(1) 0.6930(9) 0.061(7) 1.000 . Uani d ?
C(3) 0.1558(9) 0.056(1) 0.7355(8) 0.062(7) 1.000 . Uani d ?
C(4) 0.093(1) -0.019(1) 0.678(1) 0.067(7) 1.000 . Uani d ?
C(5) 0.160(1) -0.083(2) 0.6046(9) 0.068(7) 1.000 . Uani d ?
C(6) 0.219(1) -0.002(2) 0.6148(8) 0.057(7) 1.000 . Uani d ?
C(7) 0.264(1) 0.191(2) 0.619(1) 0.084(8) 1.000 . Uani d ?
C(8) 0.250(1) 0.314(2) 0.6378(9) 0.075(8) 1.000 . Uani d ?
C(9) 0.132(2) 0.388(3) 0.517(2) 0.05(1) 0.550 S Uiso d ?
C(9) 0.165(2) 0.367(4) 0.528(2) 0.05(1) 0.450 S Uiso d ?
C(10) 0.119(2) 0.284(3) 0.469(2) 0.06(1) 0.550 S Uiso d ?
C(10) 0.090(2) 0.332(4) 0.473(2) 0.07(1) 0.450 S Uiso d ?
C(11) -0.056(1) 0.346(2) 0.600(1) 0.092(9) 1.000 . Uani d ?
C(12) 0.284(1) -0.064(2) 0.623(1) 0.085(8) 1.000 . Uani d ?
C(21) 0.5000 0.248(3) 0.7500 0.10(1) 0.500 S Uiso d ?
C(22) 0.5000 0.127(3) 0.7500 0.11(1) 0.500 S Uiso d ?
H(2) 0.1607 0.3977 0.6218 0.081 0.550 S Uiso d ?
H(21) 0.0447 0.1973 0.7071 0.072 1.000 . Uiso c ?
H(2) 0.1571 0.4089 0.6126 0.081 0.450 S Uiso d ?
H(22) 0.0683 0.3279 0.7197 0.072 1.000 . Uiso c ?
H(31) 0.1977 0.0281 0.7387 0.075 1.000 . Uiso c ?
H(3) 0.0647 0.1327 0.4589 0.064 0.550 S Uiso d ?
H(32) 0.1569 0.0524 0.7803 0.075 1.000 . Uiso c ?
H(3) 0.0263 0.2429 0.4652 0.064 0.550 S Uiso d ?
H(3) 0.0865 0.1512 0.4597 0.064 0.450 S Uiso d ?
H(3) 0.0218 0.1983 0.4625 0.064 0.450 S Uiso d ?
H(41) 0.0531 0.0082 0.6798 0.085 1.000 . Uiso c ?
H(42) 0.1018 -0.0983 0.6935 0.085 1.000 . Uiso c ?
H(51) 0.1781 -0.1265 0.6466 0.096 1.000 . Uiso c ?
H(52) 0.1535 -0.1276 0.5657 0.096 1.000 . Uiso c ?
H(71) 0.3057 0.1679 0.6558 0.096 1.000 . Uiso c ?
H(72) 0.2666 0.1932 0.5754 0.096 1.000 . Uiso c ?
H(81) 0.2695 0.3720 0.6226 0.106 1.000 . Uiso c ?
H(82) 0.2563 0.3197 0.6825 0.106 1.000 . Uiso c ?
H(91) 0.0850 0.4227 0.5067 0.051 0.550 S Uiso d ?
H(92) 0.1527 0.4515 0.5042 0.051 0.550 S Uiso d ?
H(93) 0.1702 0.4515 0.5201 0.042 0.450 S Uiso d ?
H(94) 0.1950 0.3254 0.5161 0.042 0.450 S Uiso d ?
H(101) 0.1598 0.2471 0.4795 0.057 0.550 S Uiso d ?
H(102) 0.0976 0.3083 0.4188 0.057 0.550 S Uiso d ?
H(103) 0.0840 0.3397 0.4243 0.071 0.450 S Uiso d ?
H(104) 0.0579 0.3862 0.4760 0.071 0.450 S Uiso d ?
H(111) -0.0664 0.3628 0.6392 0.093 1.000 . Uiso c ?
H(112) -0.0643 0.4229 0.5748 0.093 1.000 . Uiso c ?
H(113) -0.0973 0.2994 0.5666 0.093 1.000 . Uiso c ?
H(121) 0.2820 -0.1485 0.6249 0.096 1.000 . Uiso c ?
H(122) 0.2960 -0.0470 0.5844 0.096 1.000 . Uiso c ?
H(123) 0.3261 -0.0413 0.6660 0.096 1.000 . Uiso c ?

loop_
_atom_site_aniso_label
_atom_site_aniso_U_11
_atom_site_aniso_U_22
_atom_site_aniso_U_33
_atom_site_aniso_U_12
_atom_site_aniso_U_13
_atom_site_aniso_U_23
Ni(0) 0.060(2) 0.040(1) 0.049(1) -0.003(1) 0.035(1) 0.003(1)
Cl(1) 0.092(5) 0.091(4) 0.080(4) -0.009(4) 0.061(4) -0.002(4)
Cl(2) 0.094(5) 0.054(4) 0.098(5) 0.002(3) 0.051(4) -0.003(3)
S(1) 0.075(4) 0.051(3) 0.054(3) -0.013(3) 0.028(3) -0.001(3)
S(2) 0.079(4) 0.055(3) 0.057(3) -0.007(3) 0.047(3) 0.001(3)
O(1) 0.08(1) 0.046(8) 0.081(9) 0.012(7) 0.053(9) 0.012(7)
O(11) 0.14(1) 0.09(1) 0.11(1) -0.01(1) 0.10(1) -0.001(9)
N(1) 0.07(1) 0.042(9) 0.048(9) -0.012(9) 0.036(9) -0.007(8)
N(2) 0.11(1) 0.05(1) 0.07(1) -0.01(1) 0.06(1) -0.012(8)
N(3) 0.08(1) 0.046(9) 0.057(9) -0.019(9) 0.041(9) -0.004(8)
C(1) 0.08(2) 0.05(1) 0.07(1) 0.01(1) 0.05(1) 0.01(1)
C(2) 0.10(2) 0.05(1) 0.07(1) 0.01(1) 0.06(1) 0.00(1)
C(3) 0.10(2) 0.06(1) 0.05(1) 0.02(1) 0.06(1) 0.01(1)
C(4) 0.10(2) 0.03(1) 0.11(2) -0.01(1) 0.08(1) 0.02(1)
C(5) 0.10(2) 0.06(1) 0.06(1) 0.02(1) 0.05(1) 0.02(1)
C(6) 0.08(2) 0.06(1) 0.04(1) 0.01(1) 0.03(1) 0.00(1)
C(7) 0.09(2) 0.10(2) 0.09(2) -0.01(2) 0.06(1) -0.00(2)
C(8) 0.10(2) 0.08(1) 0.07(1) -0.04(2) 0.05(1) -0.02(1)
C(11) 0.10(2) 0.06(1) 0.15(2) 0.03(1) 0.09(2) 0.01(1)
C(12) 0.10(2) 0.08(2) 0.08(1) 0.04(1) 0.05(1) 0.01(1)

loop_
_atom_type_symbol
_atom_type_oxidation_number
_atom_type_number_in_cell
_atom_type_scat_dispersion_real
_atom_type_scat_dispersion_imag
_atom_type_scat_source
Ni 0 8 0.285 1.113
;International Tables for Crystallography
(1992, Vol. C, Tables 4.2.6.8 and 6.1.1.1)
;
Cl 0 16 0.132 0.159
;International Tables for Crystallography
(1992, Vol. C, Tables 4.2.6.8 and 6.1.1.1)
;
S 0 16 0.110 0.124
;International Tables for Crystallography
(1992, Vol. C, Table 6.1.1.2)
;
O 0 72 0.008 0.006
;International Tables for Crystallography
(1992, Vol. C, Table 6.1.1.2)
;
N 0 28 0.004 0.003
;International Tables for Crystallography
(1992, Vol. C, Table 6.1.1.2)
;
C 0 104 0.002 0.002
;International Tables for Crystallography
(1992, Vol. C, Table 6.1.1.2)
;
H 0 200 0.000 0.000
;International Tables for Crystallography
(1992, Vol. C, Table 6.1.1.2)
;

loop_
_geom_angle_atom_site_label_1
_geom_angle_atom_site_label_2
_geom_angle_atom_site_label_3
_geom_angle
_geom_angle_site_symmetry_1
_geom_angle_site_symmetry_2
_geom_angle_site_symmetry_3
_geom_angle_publ_flag
S(1) Ni S(2) 91.6(2) . . . ?
S(1) Ni O(1) 94.7(4) . . . ?
S(1) Ni N(1) 83.3(4) . . . ?
S(1) Ni N(2) 166.0(5) . . . ?
S(1) Ni N(3) 95.4(4) . . . ?
S(2) Ni O(1) 86.5(4) . . . ?
S(2) Ni N(1) 91.6(4) . . . ?
S(2) Ni N(2) 88.8(5) . . . ?
S(2) Ni N(3) 163.6(4) . . . ?
O(1) Ni N(1) 177.2(6) . . . ?
O(1) Ni N(2) 99.3(6) . . . ?
O(1) Ni N(3) 78.1(6) . . . ?
N(1) Ni N(2) 82.8(6) . . . ?
N(1) Ni N(3) 104.0(6) . . . ?
N(2) Ni N(3) 88.0(6) . . . ?
O(11) Cl(1) O(13) 102(2) . . . ?
O(11) Cl(1) O(12) 111(2) . . . ?
O(11) Cl(1) O(14) 107(2) . . . ?
O(11) Cl(1) O(15) 110(2) . . . ?
O(11) Cl(1) O(16) 96(2) . . . ?
O(11) Cl(1) O(17) 115(2) . . . ?
O(11) Cl(1) O(18) 108(2) . . . ?
O(13) Cl(1) O(12) 136(2) . . . ?
O(13) Cl(1) O(14) 101(2) . . . ?
O(13) Cl(1) O(17) 100(2) . . . ?
O(12) Cl(1) O(14) 96(2) . . . ?
O(12) Cl(1) O(15) 131(2) . . . ?
O(12) Cl(1) O(16) 106(2) . . . ?
O(14) Cl(1) O(17) 128(3) . . . ?
O(15) Cl(1) O(16) 95(2) . . . ?
O(15) Cl(1) O(17) 132(3) . . . ?
O(15) Cl(1) O(18) 92(2) . . . ?
O(17) Cl(1) O(18) 89(3) . . . ?
O(21) Cl(2) O(22) 103(2) . . . ?
O(21) Cl(2) O(23) 98(1) . . . ?
O(21) Cl(2) O(24) 126(2) . . . ?
O(21) Cl(2) O(25) 103(2) . . . ?
O(21) Cl(2) O(26) 119(3) . . . ?
O(22) Cl(2) O(23) 93(2) . . . ?
O(22) Cl(2) O(24) 125(2) . . . ?
O(22) Cl(2) O(25) 93(3) . . . ?
O(22) Cl(2) O(26) 129(3) . . . ?
O(22) Cl(2) O(27) 122(4) . . . ?
O(23) Cl(2) O(26) 109(3) . . . ?
O(23) Cl(2) O(28) 117(4) . . . ?
O(24) Cl(2) O(25) 99(3) . . . ?
O(24) Cl(2) O(27) 107(4) . . . ?
O(27) Cl(2) O(28) 95(5) . . . ?
Ni S(1) C(4) 99.9(5) . . . ?
Ni S(1) C(5) 96.9(6) . . . ?
C(4) S(1) C(5) 97.5(9) . . . ?
Ni S(2) C(2) 91.4(6) . . . ?
Ni S(2) C(3) 97.9(6) . . . ?
C(2) S(2) C(3) 105.7(9) . . . ?
Ni O(1) C(1) 120(1) . . . ?
Ni N(1) C(6) 125(1) . . . ?
Ni N(1) C(7) 114(1) . . . ?
C(6) N(1) C(7) 121(2) . . . ?
Ni N(2) C(8) 109(1) . . . ?
Ni N(2) C(9a) 101(2) . . . ?
Ni N(2) C(9b) 109(2) . . . ?
Ni N(2) H(2n1) 105.3 . . . no
Ni N(2) H(2n2) 111.4 . . . no
C(8) N(2) C(9a) 129(2) . . . ?
C(8) N(2) C(9b) 104(3) . . . ?
C(8) N(2) H(2n1) 108.4 . . . no
C(8) N(2) H(2n2) 114.8 . . . no
C(9a) N(2) H(2n1) 102.1 . . . no
C(9b) N(2) H(2n2) 108.6 . . . no
H(2n1) N(2) H(2n2) 12.6 . . . no
Ni N(3) C(10a) 103(1) . . . ?
Ni N(3) C(10b) 102(2) . . . ?
Ni N(3) H(3n1) 112.4 . . . no
Ni N(3) H(3n2) 111.9 . . . no
Ni N(3) H(3n3) 113.0 . . . no
Ni N(3) H(3n4) 112.1 . . . no
C(10a) N(3) H(3n1) 110.7 . . . no
C(10a) N(3) H(3n2) 111.5 . . . no
C(10b) N(3) H(3n3) 111.4 . . . no
C(10b) N(3) H(3n4) 110.8 . . . no
H(3n1) N(3) H(3n2) 107.1 . . . no
H(3n3) N(3) H(3n4) 107.4 . . . no
O(1) C(1) C(2) 120(2) . . . ?
O(1) C(1) C(11) 117(2) . . . ?
C(2) C(1) C(11) 124(2) . . . ?
S(2) C(2) C(1) 121(2) . . . ?
S(2) C(2) H(21) 106.0 . . . no
S(2) C(2) H(22) 107.2 . . . no
C(1) C(2) H(21) 105.1 . . . no
C(1) C(2) H(22) 106.3 . . . no
H(21) C(2) H(22) 111.1 . . . no
S(2) C(3) C(4) 113(1) . . . ?
S(2) C(3) H(31) 106.2 . . . no
S(2) C(3) H(32) 106.5 . . . no
C(4) C(3) H(31) 109.9 . . . no
C(4) C(3) H(32) 111.4 . . . no
H(31) C(3) H(32) 109.9 . . . no
S(1) C(4) C(3) 116(2) . . . ?
S(1) C(4) H(41) 109.4 . . . no
S(1) C(4) H(42) 109.9 . . . no
C(3) C(4) H(41) 106.3 . . . no
C(3) C(4) H(42) 105.8 . . . no
H(41) C(4) H(42) 108.8 . . . no
S(1) C(5) C(6) 116(1) . . . ?
S(1) C(5) H(51) 110.2 . . . no
S(1) C(5) H(52) 111.0 . . . no
C(6) C(5) H(51) 102.7 . . . no
C(6) C(5) H(52) 103.1 . . . no
H(51) C(5) H(52) 113.5 . . . no
N(1) C(6) C(5) 118(2) . . . ?
N(1) C(6) C(12) 126(2) . . . ?
C(5) C(6) C(12) 115(2) . . . ?
N(1) C(7) C(8) 111(2) . . . ?
N(1) C(7) H(71) 109.9 . . . no
N(1) C(7) H(72) 109.1 . . . no
C(8) C(7) H(71) 106.3 . . . no
C(8) C(7) H(72) 110.1 . . . no
H(71) C(7) H(72) 110.7 . . . no
N(2) C(8) C(7) 109(1) . . . ?
N(2) C(8) H(81) 102.5 . . . no
N(2) C(8) H(82) 101.2 . . . no
C(7) C(8) H(81) 112.4 . . . no
C(7) C(8) H(82) 113.0 . . . no
H(81) C(8) H(82) 117.1 . . . no
N(2) C(9a) C(10a) 107(2) . . . ?
N(2) C(9a) H(91) 113.2 . . . no
N(2) C(9a) H(92) 115.5 . . . no
N(2) C(9a) H(93) 95.8 . . . no
C(10a) C(9a) H(91) 107.2 . . . no
C(10a) C(9a) H(92) 111.1 . . . no
H(91) C(9a) H(92) 102.7 . . . no
N(2) C(9b) C(10b) 108(4) . . . ?
N(2) C(9b) H(93) 114.9 . . . no
N(2) C(9b) H(94) 113.5 . . . no
C(10b) C(9b) H(93) 106.3 . . . no
C(10b) C(9b) H(94) 107.0 . . . no
H(93) C(9b) H(94) 106.3 . . . no
N(3) C(10a) C(9a) 105(3) . . . ?
N(3) C(10a) H(101) 113.0 . . . no
N(3) C(10a) H(102) 110.7 . . . no
N(3) C(10a) H(103) 103.5 . . . no
C(9a) C(10a) H(101) 109.0 . . . no
C(9a) C(10a) H(102) 111.2 . . . no
H(101) C(10a) H(102) 108.0 . . . no
N(3) C(10b) C(9b) 113(3) . . . ?
N(3) C(10b) H(103) 108.6 . . . no
N(3) C(10b) H(104) 109.6 . . . no
C(9b) C(10b) H(103) 110.2 . . . no
C(9b) C(10b) H(104) 109.2 . . . no
H(103) C(10b) H(104) 106.1 . . . no
C(1) C(11) H(111) 116.6 . . . no
C(1) C(11) H(112) 115.2 . . . no
C(1) C(11) H(113) 115.1 . . . no
H(111) C(11) H(112) 103.7 . . . no
H(111) C(11) H(113) 102.7 . . . no
H(112) C(11) H(113) 101.6 . . . no
C(6) C(12) H(121) 113.5 . . . no
C(6) C(12) H(122) 113.2 . . . no
C(6) C(12) H(123) 114.4 . . . no
H(121) C(12) H(122) 105.3 . . . no
H(121) C(12) H(123) 106.0 . . . no
H(122) C(12) H(123) 103.5 . . . no
N(4) C(22) C(21) 180.00 . . . ?

loop_
_geom_bond_atom_site_label_1
_geom_bond_atom_site_label_2
_geom_bond_distance
_geom_bond_site_symmetry_1
_geom_bond_site_symmetry_2
_geom_bond_publ_flag
Ni S(1) 2.422(5) . . ?
Ni S(2) 2.382(6) . . ?
Ni O(1) 2.13(1) . . ?
Ni N(1) 2.06(2) . . ?
Ni N(2) 2.06(2) . . ?
Ni N(3) 2.05(1) . . ?
Cl(1) O(11) 1.36(2) . . ?
Cl(1) O(13) 1.45(3) . . ?
Cl(1) O(12) 1.48(3) . . ?
Cl(1) O(14) 1.50(3) . . ?
Cl(1) O(15) 1.44(4) . . ?
Cl(1) O(16) 1.47(3) . . ?
Cl(1) O(17) 1.42(5) . . ?
Cl(1) O(18) 1.46(4) . . ?
Cl(2) O(21) 1.40(2) . . ?
Cl(2) O(22) 1.35(3) . . ?
Cl(2) O(23) 1.40(3) . . ?
Cl(2) O(24) 1.37(5) . . ?
Cl(2) O(25) 1.47(4) . . ?
Cl(2) O(26) 1.50(8) . . ?
Cl(2) O(27) 1.44(8) . . ?
Cl(2) O(28) 1.53(9) . . ?
S(1) C(4) 1.74(2) . . ?
S(1) C(5) 1.83(2) . . ?
S(2) C(2) 1.85(2) . . ?
S(2) C(3) 1.83(2) . . ?
O(1) C(1) 1.18(3) . . ?
O(13) O(15) 1.31(5) . . ?
O(13) O(16) 1.03(5) . . ?
O(12) O(17) 1.01(5) . . ?
O(12) O(18) 1.25(6) . . ?
O(14) O(15) 1.17(5) . . ?
O(14) O(18) 1.19(5) . . ?
O(16) O(17) 1.55(5) . . ?
O(21) O(27) 1.38(8) . . ?
O(22) O(28) 1.6(1) . . ?
O(23) O(24) 1.36(6) . . ?
O(24) O(26) 1.22(8) . . ?
O(25) O(26) 1.3(1) . . ?
O(25) O(27) 1.25(9) . . ?
O(25) O(28) 1.1(1) . . ?
O(26) O(27) 1.6(1) . . ?
O(26) O(28) 1.5(2) . . ?
N(1) C(6) 1.27(2) . . ?
N(1) C(7) 1.47(3) . . ?
N(2) C(8) 1.55(3) . . ?
N(2) C(9a) 1.58(4) . . ?
N(2) C(9b) 1.38(5) . . ?
N(2) H(2n1) 0.98 . . no
N(2) H(2n2) 0.99 . . no
N(3) C(10a) 1.49(5) . . ?
N(3) C(10b) 1.51(5) . . ?
N(3) H(3n1) 0.96 . . no
N(3) H(3n2) 0.97 . . no
N(3) H(3n3) 0.95 . . no
N(3) H(3n4) 0.97 . . no
N(4) C(22) 1.04(5) . . ?
C(1) C(2) 1.50(2) . . ?
C(1) C(11) 1.51(3) . . ?
C(2) H(21) 0.95 . . no
C(2) H(22) 0.93 . . no
C(3) C(4) 1.61(2) . . ?
C(3) H(31) 0.95 . . no
C(3) H(32) 0.94 . . no
C(4) H(41) 0.96 . . no
C(4) H(42) 0.95 . . no
C(5) C(6) 1.53(3) . . ?
C(5) H(51) 0.93 . . no
C(5) H(52) 0.92 . . no
C(6) C(12) 1.53(3) . . ?
C(7) C(8) 1.52(3) . . ?
C(7) H(71) 0.93 . . no
C(7) H(72) 0.96 . . no
C(8) H(81) 0.92 . . no
C(8) H(82) 0.90 . . no
C(9a) C(9b) 0.70(6) . . ?
C(9a) C(10a) 1.51(5) . . ?
C(9a) C(10b) 1.16(5) . . ?
C(9a) H(91) 1.02 . . no
C(9a) H(92) 0.96 . . no
C(9a) H(93) 1.09 . . no
C(9b) C(10a) 1.54(5) . . ?
C(9b) C(10b) 1.59(6) . . ?
C(9b) H(92) 1.06 . . no
C(9b) H(93) 0.99 . . no
C(9b) H(94) 0.95 . . no
C(10a) C(10b) 0.87(7) . . ?
C(10a) H(101) 0.93 . . no
C(10a) H(102) 0.99 . . no
C(10a) H(103) 1.11 . . no
C(10b) H(91) 1.29 . . no
C(10b) H(102) 1.27 . . no
C(10b) H(103) 0.98 . . no
C(10b) H(104) 0.96 . . no
C(11) H(111) 0.98 . . no
C(11) H(112) 0.99 . . no
C(11) H(113) 1.01 . . no
C(12) H(121) 0.96 . . no
C(12) H(122) 0.99 . . no
C(12) H(123) 0.98 . . no
C(21) C(22) 1.37(5) . . ?

loop_
_geom_contact_atom_site_label_1
_geom_contact_atom_site_label_2
_geom_contact_distance
_geom_contact_site_symmetry_1
_geom_contact_site_symmetry_2
_geom_contact_publ_flag
Ni N(3) 2.05(1) . . no
Ni N(1) 2.06(2) . . no
Ni N(2) 2.06(2) . . no
Ni C(10b) 2.80(5) . . no
Ni C(10a) 2.80(4) . . no
Ni C(9a) 2.82(4) . . no
Ni C(9b) 2.84(5) . . no
Ni C(1) 2.91(2) . . no
Ni C(8) 2.96(2) . . no
Ni C(7) 2.98(2) . . no
Ni C(6) 2.98(2) . . no
Ni C(2) 3.05(3) . . no
Cl(2) O(24) 1.37(5) . . no
Cl(2) O(27) 1.44(8) . . no
Cl(2) O(25) 1.47(4) . . no
Cl(2) O(26) 1.50(8) . . no
Cl(2) O(28) 1.53(9) . . no
S(1) C(4) 1.74(2) . . no
S(1) C(5) 1.83(2) . . no
S(1) C(3) 2.85(2) . . no
S(1) C(6) 2.86(2) . . no
S(1) N(1) 2.99(2) . . no
S(2) C(3) 1.83(2) . . no
S(2) C(2) 1.85(2) . . no
S(2) C(4) 2.87(2) . . no
S(2) C(1) 2.92(2) . . no
S(2) N(2) 3.12(2) . . no
O(1) C(1) 1.18(3) . . no
O(1) C(11) 2.30(3) . . no
O(1) C(2) 2.33(2) . . no
O(1) N(3) 2.63(2) . . no
O(1) C(10b) 3.13(6) . . no
O(1) O(27) 3.16(7) . . no
O(14) C(10a) 2.67(6) . 7_556 no
O(14) N(3) 2.97(5) . 7_556 no
O(14) C(8) 3.15(6) . . no
O(15) C(10a) 3.12(6) . 7_556 no
O(15) C(21) 3.17(4) . . no
O(21) O(27) 1.38(8) . . no
O(21) O(25) 2.25(4) . . no
O(21) O(24) 2.46(4) . . no
O(21) O(26) 2.49(7) . . no
O(21) O(28) 2.79(9) . . no
O(21) N(2) 3.08(3) . . no
O(22) O(28) 1.6(1) . . no
O(22) O(25) 2.04(6) . . no
O(22) O(24) 2.41(6) . . no
O(22) O(27) 2.4(1) . . no
O(22) O(26) 2.6(1) . . no
O(23) O(24) 1.36(6) . . no
O(23) O(26) 2.36(7) . . no
O(23) O(28) 2.50(9) . . no
O(23) O(27) 2.67(8) . . no
O(23) O(25) 2.81(5) . . no
O(24) O(26) 1.22(8) . . no
O(24) O(28) 1.9(1) . . no
O(24) O(25) 2.16(6) . . no
O(24) O(27) 2.25(8) . . no
O(24) C(21) 3.10(6) . 5_455 no
O(24) C(22) 3.14(6) . 5_455 no
O(25) O(28) 1.1(1) . . no
O(25) O(27) 1.25(9) . . no
O(25) O(26) 1.3(1) . . no
O(25) C(10b) 3.14(6) . 3_566 no
O(26) O(28) 1.5(2) . . no
O(26) O(27) 1.6(1) . . no
O(26) C(22) 2.9(1) . 5_455 no
O(26) C(10b) 2.97(7) . 3_566 no
O(26) N(4) 3.09(9) . 5_455 no
O(27) O(28) 2.2(1) . . no
O(27) C(1) 2.77(8) . . no
O(27) C(2) 2.88(8) . . no
O(28) C(10b) 3.1(1) . 3_566 no
N(1) C(6) 1.27(2) . . no
N(1) C(7) 1.47(3) . . no
N(1) C(5) 2.41(2) . . no
N(1) C(8) 2.46(3) . . no
N(1) C(12) 2.50(3) . . no
N(1) N(2) 2.73(2) . . no
N(2) C(9b) 1.38(5) . . no
N(2) C(8) 1.55(3) . . no
N(2) C(9a) 1.58(4) . . no
N(2) C(10b) 2.41(4) . . no
N(2) C(10a) 2.48(4) . . no
N(2) C(7) 2.50(3) . . no
N(2) N(3) 2.86(2) . . no
N(3) C(10a) 1.49(5) . . no
N(3) C(10b) 1.51(5) . . no
N(3) C(9a) 2.37(4) . . no
N(3) C(9b) 2.58(5) . . no
N(4) C(22) 1.04(5) . . no
N(4) C(21) 2.41(5) . . no
C(1) C(2) 1.50(2) . . no
C(1) C(11) 1.51(3) . . no
C(2) C(11) 2.66(2) . . no
C(2) C(3) 2.93(2) . . no
C(3) C(4) 1.61(2) . . no
C(4) C(5) 2.69(4) . . no
C(5) C(6) 1.53(3) . . no
C(5) C(12) 2.59(3) . . no
C(6) C(12) 1.53(3) . . no
C(6) C(7) 2.39(3) . . no
C(7) C(8) 1.52(3) . . no
C(7) C(12) 2.93(3) . . no
C(7) C(9b) 2.94(4) . . no
C(8) C(9b) 2.31(4) . . no
C(8) C(9a) 2.83(3) . . no
C(9a) C(10b) 1.16(5) . . no
C(9a) C(10a) 1.51(5) . . no
C(9b) C(10b) 1.59(6) . . no
C(21) C(22) 1.37(5) . . no
